data_7718588
loop_
_publ_author_name
'Paramanik, Krishnendu'
'Bandopadhyay, Nilaj'
'Sarkar, Gayetri'
'Ghosh, Sourav'
'Panda, Subhra Jyoti'
'Purohit, Chandra Shekhar'
'Ghosh, Prasanta'
'Biswas, Bhaskar'
'Das, Hari Sankar'

_publ_section_title
;
 Phenalenyl-based copper complex catalyzed direct biarylation of furan.
;
_journal_issue 20
_journal_name_full 'Dalton transactions (Cambridge, England : 2003)'
_journal_page_first 8045
_journal_page_last 8049
_journal_paper_doi 10.1039/d5dt00299k
_journal_volume 54
_journal_year 2025
_chemical_formula_moiety 'C15 H22 Cl N O'
_chemical_formula_sum 'C15 H22 Cl N O'
_chemical_formula_weight 267.78
_space_group_crystal_system triclinic
_space_group_IT_number 2
_space_group_name_Hall '-P 1'
_space_group_name_H-M_alt 'P -1'
_atom_sites_solution_hydrogens geom
_atom_sites_solution_primary dual
_audit_creation_date 2023-05-11
_audit_creation_method
;
Olex2 1.5
(compiled 2023.02.24 svn.rf166f9f3 for OlexSys, GUI svn.r6725)
;
_audit_update_record
;
2023-11-30 deposited with the CCDC.	2025-04-30 downloaded from the CCDC.
;
_cell_angle_alpha 63.890(3)
_cell_angle_beta 79.910(2)
_cell_angle_gamma 75.149(2)
_cell_formula_units_Z 4
_cell_length_a 10.8183(3)
_cell_length_b 11.9929(3)
_cell_length_c 12.8554(4)
_cell_measurement_reflns_used 18315
_cell_measurement_temperature 100.0(3)
_cell_measurement_theta_max 78.2210
_cell_measurement_theta_min 4.1730
_cell_volume 1443.91(8)
_computing_cell_refinement 'CrysAlisPro 1.171.42.89a (Rigaku OD, 2023)'
_computing_data_collection 'CrysAlisPro 1.171.42.89a (Rigaku OD, 2023)'
_computing_data_reduction 'CrysAlisPro 1.171.42.89a (Rigaku OD, 2023)'
_computing_molecular_graphics 'Olex2 1.5 (Dolomanov et al., 2009)'
_computing_publication_material 'Olex2 1.5 (Dolomanov et al., 2009)'
_computing_structure_refinement 'SHELXL 2019/2 (Sheldrick, 2015)'
_computing_structure_solution 'SHELXT 2014/5 (Sheldrick, 2014)'
_diffrn_ambient_environment N~2~
_diffrn_ambient_temperature 100.0(3)
_diffrn_detector 'Hybrid Pixel Array Detector'
_diffrn_detector_area_resol_mean 5.8140
_diffrn_detector_type 'Pilatus 200K'
_diffrn_measured_fraction_theta_full 0.998
_diffrn_measured_fraction_theta_max 0.972
_diffrn_measurement_details
;
List of Runs (angles in degrees, time in seconds):

  # Type    Start    End  Width  t~exp~   \w     \q     \k     \f   Frames
#--------------------------------------------------------------------------
  1  \w    -76.00  10.00   0.50    0.15    --  -38.50 106.00  19.00  172
  2  \w     12.00  87.00   0.50    0.15    --   49.56-106.00 -79.00  150
  3  \w     41.00 107.00   0.50    0.60    --  107.46-106.00 -79.00  132
  4  \w    104.00 174.00   0.50    0.60    --  107.46 106.00  19.00  140
  5  \w   -101.00 -27.00   0.50    0.15    --  -38.50 -57.00  30.00  148
  6  \w   -101.00 -20.00   0.50    0.15    --  -38.50 -69.00-111.25  162
  7  \w    -62.00  26.00   0.50    0.15    --  -38.50  77.00 -30.00  176
  8  \w    -44.00  31.00   0.50    0.15    --  -38.50  19.00-150.00  150
  9  \w     46.00 116.00   0.50    0.15    --   49.56  37.00  60.00  140
 10  \w    -17.00  53.00   0.50    0.15    --   49.56 -37.00  90.00  140
 11  \w     28.00  99.00   0.50    0.15    --   49.56-125.00-180.00  142
 12  \w     99.00 176.00   0.50    0.60    --  107.46  15.00 120.00  154
 13  \w     39.00 116.00   0.50    0.60    --  107.46 -15.00 -30.00  154
 14  \w     39.00 107.00   0.50    0.60    --  107.46 -94.00  90.00  136
 15  \w     43.00 112.00   0.50    0.60    --  107.46 -45.00 -90.00  138
 16  \w     39.00 107.00   0.50    0.60    --  107.46 -94.00 150.00  136
 17  \w    103.00 172.00   0.50    0.60    --  107.46  45.00 -90.00  138
 18  \w     39.00 111.00   0.50    0.60    --  107.46 -30.00   0.00  144
 19  \w     39.00 111.00   0.50    0.60    --  107.46 -30.00 120.00  144
 20  \w     45.00 121.00   0.50    0.60    --  107.46 -61.00-120.00  152
 21  \w     39.00 107.00   0.50    0.60    --  107.46 -94.00   0.00  136
 22  \w     45.00 113.00   0.50    0.60    --  107.46-125.00 -90.00  136
 23  \w     96.00 170.00   0.50    0.60    --  107.46  58.00  15.38  148
 24  \w     39.00 111.00   0.50    0.60    --  107.46 -30.00  60.00  144
 25  \w     45.00 121.00   0.50    0.60    --  107.46 -61.00-150.00  152
 26  \w     39.00 107.00   0.50    0.60    --  107.46 -94.00-120.00  136
 27  \w     39.00 107.00   0.50    0.60    --  107.46 -94.00  60.00  136
 28  \w     39.00 107.00   0.50    0.60    --  107.46 -94.00  30.00  136
 29  \w     43.00 112.00   0.50    0.60    --  107.46 -45.00  90.00  138
 30  \w     45.00 121.00   0.50    0.60    --  107.46 -61.00-180.00  152
 31  \w     45.00 113.00   0.50    0.60    --  107.46-125.00  30.00  136
 32  \w     39.00 116.00   0.50    0.60    --  107.46 -15.00 -90.00  154
 33  \w    104.00 176.00   0.50    0.60    --  107.46  30.00 -60.00  144
;
_diffrn_measurement_device 'four-circle diffractometer'
_diffrn_measurement_device_type 'SuperNova, Dual, Cu at home/near, Pilatus 200K'
_diffrn_measurement_method '\w scans'
_diffrn_orient_matrix_type 'CrysAlisPro convention (1999,Acta A55,543-557)'
_diffrn_orient_matrix_UB_11 0.0731356000
_diffrn_orient_matrix_UB_12 -0.0065365000
_diffrn_orient_matrix_UB_13 -0.1119928000
_diffrn_orient_matrix_UB_21 0.1225225000
_diffrn_orient_matrix_UB_22 -0.0714432000
_diffrn_orient_matrix_UB_23 0.0654685000
_diffrn_orient_matrix_UB_31 -0.0381693000
_diffrn_orient_matrix_UB_32 -0.1272581000
_diffrn_orient_matrix_UB_33 0.0327844000
_diffrn_radiation_monochromator mirror
_diffrn_radiation_probe x-ray
_diffrn_radiation_type 'Cu K\a'
_diffrn_radiation_wavelength 1.54184
_diffrn_reflns_av_R_equivalents 0.0420
_diffrn_reflns_av_unetI/netI 0.0332
_diffrn_reflns_Laue_measured_fraction_full 0.998
_diffrn_reflns_Laue_measured_fraction_max 0.972
_diffrn_reflns_limit_h_max 13
_diffrn_reflns_limit_h_min -13
_diffrn_reflns_limit_k_max 12
_diffrn_reflns_limit_k_min -15
_diffrn_reflns_limit_l_max 15
_diffrn_reflns_limit_l_min -16
_diffrn_reflns_number 23123
_diffrn_reflns_point_group_measured_fraction_full 0.998
_diffrn_reflns_point_group_measured_fraction_max 0.972
_diffrn_reflns_theta_full 67.684
_diffrn_reflns_theta_max 78.283
_diffrn_reflns_theta_min 3.839
_diffrn_source 'micro-focus sealed X-ray tube'
_diffrn_source_type 'SuperNova (Cu) X-ray Source'
_exptl_absorpt_coefficient_mu 2.238
_exptl_absorpt_correction_T_max 1.00000
_exptl_absorpt_correction_T_min 0.64843
_exptl_absorpt_correction_type multi-scan
_exptl_absorpt_process_details
;
CrysAlisPro 1.171.42.89a (Rigaku Oxford Diffraction, 2023)
Empirical absorption correction using spherical harmonics,
implemented in SCALE3 ABSPACK scaling algorithm.
;
_exptl_crystal_colour 'clear light colourless'
_exptl_crystal_colour_lustre clear
_exptl_crystal_colour_modifier light
_exptl_crystal_colour_primary colourless
_exptl_crystal_density_diffrn 1.232
_exptl_crystal_description block
_exptl_crystal_F_000 576
_exptl_crystal_preparation 'As per the reaction scheme'
_exptl_crystal_recrystallization_method 'slow evaporation'
_exptl_crystal_size_max 0.32
_exptl_crystal_size_mid 0.28
_exptl_crystal_size_min 0.22
_refine_diff_density_max 0.297
_refine_diff_density_min -0.346
_refine_diff_density_rms 0.049
_refine_ls_extinction_coef 0.0008(2)
_refine_ls_extinction_expression Fc^*^=kFc[1+0.001xFc^2^\l^3^/sin(2\q)]^-1/4^
_refine_ls_extinction_method 'SHELXL-2019/2 (Sheldrick 2019)'
_refine_ls_goodness_of_fit_ref 1.084
_refine_ls_hydrogen_treatment constr
_refine_ls_matrix_type full
_refine_ls_number_parameters 334
_refine_ls_number_reflns 6032
_refine_ls_number_restraints 0
_refine_ls_restrained_S_all 1.084
_refine_ls_R_factor_all 0.0377
_refine_ls_R_factor_gt 0.0359
_refine_ls_shift/su_max 0.001
_refine_ls_shift/su_mean 0.000
_refine_ls_structure_factor_coef Fsqd
_refine_ls_weighting_details 'w=1/[\s^2^(Fo^2^)+(0.0516P)^2^+0.3838P] where P=(Fo^2^+2Fc^2^)/3'
_refine_ls_weighting_scheme calc
_refine_ls_wR_factor_gt 0.0964
_refine_ls_wR_factor_ref 0.0981
_reflns_Friedel_coverage 0.000
_reflns_number_gt 5609
_reflns_number_total 6032
_reflns_threshold_expression 'I > 2\s(I)'
_cod_data_source_file d5dt00299k2.cif
_cod_data_source_block ska-op-3_auto
_cod_depositor_comments 'Adding full bibliography for 7718585--7718588.cif.'
_cod_original_cell_volume 1443.91(7)
_cod_database_code 7718588
_shelx_shelxl_version_number 2019/2
_chemical_oxdiff_formula 'C H N O Cl'
_chemical_oxdiff_usercomment 'light colourless block'
_shelx_space_group_comment
;
The symmetry employed for this shelxl refinement is uniquely defined
by the following loop, which should always be used as a source of
symmetry information in preference to the above space-group names.
They are only intended as comments.
;
_shelx_estimated_absorpt_t_max 0.639
_shelx_estimated_absorpt_t_min 0.534
_olex2_refinement_description
;
1. Fixed Uiso
 At 1.2 times of:
  All C(H) groups, All C(H,H) groups
 At 1.5 times of:
  All C(H,H,H) groups
2.a Secondary CH2 refined with riding coordinates:
 C17(H17A,H17B), C18(H18A,H18B), C19(H19A,H19B), C2(H2A,H2B), C3(H3A,H3B),
 C4(H4A,H4B)
2.b Aromatic/amide H refined with riding coordinates:
 C26(H26), C27(H27), C29(H29), C30(H30), C11(H11), C12(H12), C14(H14), C15(H15)
2.c Idealised Me refined as rotating group:
 C21(H21A,H21B,H21C), C22(H22A,H22B,H22C), C23(H23A,H23B,H23C), C24(H24A,H24B,
 H24C), C6(H6A,H6B,H6C), C7(H7A,H7B,H7C), C8(H8A,H8B,H8C), C9(H9A,H9B,H9C)
;
_olex2_exptl_crystal_mounting_method 'mounted on a loop'
_olex2_submission_special_instructions 'No special instructions were received'
_oxdiff_exptl_absorpt_empirical_details
;
Empirical correction (ABSPACK) includes:
- Absorption correction using spherical harmonics
- Frame scaling
;
_oxdiff_exptl_absorpt_empirical_full_max 1.427
_oxdiff_exptl_absorpt_empirical_full_min 0.695

loop_
_space_group_symop_operation_xyz
'x, y, z'
'-x, -y, -z'

loop_
_atom_site_label
_atom_site_type_symbol
_atom_site_fract_x
_atom_site_fract_y
_atom_site_fract_z
_atom_site_U_iso_or_equiv
_atom_site_adp_type
_atom_site_occupancy
_atom_site_site_symmetry_order
_atom_site_calc_flag
_atom_site_refinement_flags_posn
_atom_site_refinement_flags_adp
_atom_site_refinement_flags_occupancy
_atom_site_disorder_assembly
_atom_site_disorder_group
Cl2 Cl 0.14740(3) 0.91727(3) 0.94835(3) 0.03074(10) Uani 1 1 d . . . . .
O2 O 0.25241(8) 0.52842(7) 0.76644(7) 0.01706(17) Uani 1 1 d . . . . .
N2 N 0.29525(9) 0.39688(9) 0.84737(8) 0.01481(19) Uani 1 1 d . . . . .
C16 C 0.18541(11) 0.33253(11) 0.87140(11) 0.0178(2) Uani 1 1 d . . . . .
C17 C 0.23399(12) 0.19279(11) 0.95012(11) 0.0214(2) Uani 1 1 d . . . . .
H17A H 0.249089 0.186193 1.026568 0.026 Uiso 1 1 calc R U . . .
H17B H 0.166629 0.144778 0.962776 0.026 Uiso 1 1 calc R U . . .
C18 C 0.35703(13) 0.13223(11) 0.90069(12) 0.0246(3) Uani 1 1 d . . . . .
H18A H 0.341104 0.130544 0.827922 0.029 Uiso 1 1 calc R U . . .
H18B H 0.386273 0.043814 0.956865 0.029 Uiso 1 1 calc R U . . .
C19 C 0.46009(12) 0.20851(12) 0.87638(11) 0.0226(3) Uani 1 1 d . . . . .
H19A H 0.538734 0.170683 0.841354 0.027 Uiso 1 1 calc R U . . .
H19B H 0.481108 0.202479 0.950841 0.027 Uiso 1 1 calc R U . . .
C20 C 0.41931(11) 0.34891(11) 0.79472(11) 0.0193(2) Uani 1 1 d . . . . .
C21 C 0.08045(12) 0.38987(12) 0.94037(12) 0.0242(3) Uani 1 1 d . . . . .
H21A H 0.117155 0.388924 1.005319 0.036 Uiso 1 1 calc R U . . .
H21B H 0.013025 0.340016 0.970448 0.036 Uiso 1 1 calc R U . . .
H21C H 0.043830 0.477475 0.889602 0.036 Uiso 1 1 calc R U . . .
C22 C 0.12821(12) 0.34587(13) 0.76397(12) 0.0253(3) Uani 1 1 d . . . . .
H22A H 0.121247 0.433304 0.704929 0.038 Uiso 1 1 calc R U . . .
H22B H 0.042898 0.324848 0.786260 0.038 Uiso 1 1 calc R U . . .
H22C H 0.184062 0.287939 0.732350 0.038 Uiso 1 1 calc R U . . .
C23 C 0.51564(12) 0.42128(13) 0.79679(13) 0.0275(3) Uani 1 1 d . . . . .
H23A H 0.491653 0.510833 0.743717 0.041 Uiso 1 1 calc R U . . .
H23B H 0.601533 0.385400 0.772203 0.041 Uiso 1 1 calc R U . . .
H23C H 0.515514 0.414051 0.875763 0.041 Uiso 1 1 calc R U . . .
C24 C 0.41759(13) 0.36548(13) 0.66950(12) 0.0279(3) Uani 1 1 d . . . . .
H24A H 0.370984 0.305505 0.669213 0.042 Uiso 1 1 calc R U . . .
H24B H 0.505771 0.349189 0.636901 0.042 Uiso 1 1 calc R U . . .
H24C H 0.374899 0.452316 0.622485 0.042 Uiso 1 1 calc R U . . .
C25 C 0.23444(10) 0.61326(11) 0.81534(10) 0.0158(2) Uani 1 1 d . . . . .
C26 C 0.17185(11) 0.73557(11) 0.74735(10) 0.0185(2) Uani 1 1 d . . . . .
H26 H 0.146400 0.754560 0.673309 0.022 Uiso 1 1 calc R U . . .
C27 C 0.14678(12) 0.82937(11) 0.78777(11) 0.0209(2) Uani 1 1 d . . . . .
H27 H 0.104171 0.912868 0.741787 0.025 Uiso 1 1 calc R U . . .
C28 C 0.18434(11) 0.80033(11) 0.89560(11) 0.0202(2) Uani 1 1 d . . . . .
C29 C 0.24801(11) 0.67962(12) 0.96343(11) 0.0205(2) Uani 1 1 d . . . . .
H29 H 0.274144 0.661425 1.037002 0.025 Uiso 1 1 calc R U . . .
C30 C 0.27344(11) 0.58508(11) 0.92292(11) 0.0190(2) Uani 1 1 d . . . . .
H30 H 0.317148 0.501970 0.968618 0.023 Uiso 1 1 calc R U . . .
Cl1 Cl 0.84079(3) 0.42409(3) 0.58336(3) 0.02722(10) Uani 1 1 d . . . . .
O1 O 0.76820(8) -0.09358(8) 0.72143(7) 0.01727(17) Uani 1 1 d . . . . .
N1 N 0.70306(9) -0.11444(9) 0.64339(8) 0.01474(19) Uani 1 1 d . . . . .
C1 C 0.58761(10) -0.16458(11) 0.71191(10) 0.0164(2) Uani 1 1 d . . . . .
C2 C 0.52115(11) -0.18754(12) 0.62898(11) 0.0193(2) Uani 1 1 d . . . . .
H2A H 0.447904 -0.228171 0.672326 0.023 Uiso 1 1 calc R U . . .
H2B H 0.486689 -0.104837 0.566680 0.023 Uiso 1 1 calc R U . . .
C3 C 0.61057(12) -0.27106(12) 0.57397(11) 0.0221(2) Uani 1 1 d . . . . .
H3A H 0.564661 -0.278111 0.517615 0.027 Uiso 1 1 calc R U . . .
H3B H 0.637757 -0.357248 0.634839 0.027 Uiso 1 1 calc R U . . .
C4 C 0.72825(12) -0.21428(12) 0.51210(11) 0.0209(2) Uani 1 1 d . . . . .
H4A H 0.700965 -0.132349 0.445913 0.025 Uiso 1 1 calc R U . . .
H4B H 0.787223 -0.271875 0.480456 0.025 Uiso 1 1 calc R U . . .
C5 C 0.80065(11) -0.19252(11) 0.59209(10) 0.0170(2) Uani 1 1 d . . . . .
C6 C 0.50060(11) -0.05903(12) 0.74235(12) 0.0228(3) Uani 1 1 d . . . . .
H6A H 0.539339 -0.048869 0.800275 0.034 Uiso 1 1 calc R U . . .
H6B H 0.416642 -0.081195 0.774072 0.034 Uiso 1 1 calc R U . . .
H6C H 0.490034 0.020613 0.672224 0.034 Uiso 1 1 calc R U . . .
C7 C 0.61254(12) -0.28500(12) 0.82528(11) 0.0214(2) Uani 1 1 d . . . . .
H7A H 0.649178 -0.358465 0.806913 0.032 Uiso 1 1 calc R U . . .
H7B H 0.531582 -0.297349 0.872680 0.032 Uiso 1 1 calc R U . . .
H7C H 0.672732 -0.275873 0.868433 0.032 Uiso 1 1 calc R U . . .
C8 C 0.89830(11) -0.11105(12) 0.51706(12) 0.0223(3) Uani 1 1 d . . . . .
H8A H 0.853344 -0.029099 0.462696 0.033 Uiso 1 1 calc R U . . .
H8B H 0.957889 -0.154540 0.473446 0.033 Uiso 1 1 calc R U . . .
H8C H 0.946170 -0.097362 0.567011 0.033 Uiso 1 1 calc R U . . .
C9 C 0.87414(12) -0.31862(11) 0.67890(12) 0.0224(3) Uani 1 1 d . . . . .
H9A H 0.899557 -0.304882 0.741186 0.034 Uiso 1 1 calc R U . . .
H9B H 0.950814 -0.350120 0.638581 0.034 Uiso 1 1 calc R U . . .
H9C H 0.818808 -0.381069 0.712144 0.034 Uiso 1 1 calc R U . . .
C10 C 0.77672(10) 0.03111(11) 0.68385(10) 0.0161(2) Uani 1 1 d . . . . .
C11 C 0.83908(11) 0.05368(11) 0.75678(10) 0.0191(2) Uani 1 1 d . . . . .
H11 H 0.868950 -0.013935 0.827135 0.023 Uiso 1 1 calc R U . . .
C12 C 0.85751(12) 0.17468(12) 0.72670(11) 0.0205(2) Uani 1 1 d . . . . .
H12 H 0.900088 0.190323 0.776105 0.025 Uiso 1 1 calc R U . . .
C13 C 0.81319(11) 0.27285(11) 0.62368(11) 0.0186(2) Uani 1 1 d . . . . .
C14 C 0.74937(11) 0.25164(11) 0.55200(11) 0.0190(2) Uani 1 1 d . . . . .
H14 H 0.718524 0.319754 0.482287 0.023 Uiso 1 1 calc R U . . .
C15 C 0.73031(11) 0.13025(11) 0.58208(10) 0.0180(2) Uani 1 1 d . . . . .
H15 H 0.685915 0.115360 0.533372 0.022 Uiso 1 1 calc R U . . .

loop_
_atom_site_aniso_label
_atom_site_aniso_U_11
_atom_site_aniso_U_22
_atom_site_aniso_U_33
_atom_site_aniso_U_23
_atom_site_aniso_U_13
_atom_site_aniso_U_12
Cl2 0.03957(19) 0.02277(17) 0.03805(19) -0.02191(14) 0.00009(14) -0.00461(13)
O2 0.0214(4) 0.0112(4) 0.0176(4) -0.0066(3) -0.0041(3) 0.0012(3)
N2 0.0147(4) 0.0087(4) 0.0188(5) -0.0054(4) -0.0013(3) 0.0009(3)
C16 0.0154(5) 0.0168(6) 0.0246(6) -0.0121(5) -0.0005(4) -0.0029(4)
C17 0.0258(6) 0.0154(6) 0.0242(6) -0.0092(5) 0.0000(5) -0.0055(5)
C18 0.0295(6) 0.0137(6) 0.0298(7) -0.0109(5) -0.0038(5) 0.0013(5)
C19 0.0199(6) 0.0181(6) 0.0267(6) -0.0104(5) -0.0038(5) 0.0047(4)
C20 0.0154(5) 0.0180(6) 0.0224(6) -0.0096(5) 0.0010(4) 0.0009(4)
C21 0.0175(5) 0.0234(6) 0.0344(7) -0.0167(5) 0.0057(5) -0.0051(5)
C22 0.0238(6) 0.0253(6) 0.0327(7) -0.0168(5) -0.0079(5) -0.0018(5)
C23 0.0170(5) 0.0261(7) 0.0380(7) -0.0140(6) 0.0029(5) -0.0043(5)
C24 0.0269(6) 0.0290(7) 0.0235(6) -0.0136(5) 0.0033(5) 0.0028(5)
C25 0.0136(5) 0.0142(5) 0.0207(6) -0.0092(4) 0.0009(4) -0.0027(4)
C26 0.0179(5) 0.0168(6) 0.0196(5) -0.0080(4) -0.0018(4) 0.0001(4)
C27 0.0208(5) 0.0140(5) 0.0243(6) -0.0075(5) 0.0003(4) 0.0003(4)
C28 0.0196(5) 0.0172(6) 0.0292(6) -0.0154(5) 0.0027(5) -0.0050(4)
C29 0.0195(5) 0.0227(6) 0.0230(6) -0.0122(5) -0.0033(4) -0.0040(4)
C30 0.0185(5) 0.0157(5) 0.0226(6) -0.0085(5) -0.0043(4) 0.0000(4)
Cl1 0.03539(18) 0.01591(15) 0.03406(18) -0.01172(13) -0.00341(13) -0.00823(12)
O1 0.0192(4) 0.0140(4) 0.0208(4) -0.0074(3) -0.0059(3) -0.0036(3)
N1 0.0133(4) 0.0160(4) 0.0185(5) -0.0101(4) -0.0020(3) -0.0030(3)
C1 0.0147(5) 0.0172(5) 0.0191(5) -0.0091(4) 0.0008(4) -0.0049(4)
C2 0.0164(5) 0.0209(6) 0.0234(6) -0.0106(5) -0.0022(4) -0.0054(4)
C3 0.0237(6) 0.0236(6) 0.0254(6) -0.0147(5) -0.0016(5) -0.0071(5)
C4 0.0232(6) 0.0207(6) 0.0221(6) -0.0131(5) 0.0010(5) -0.0039(5)
C5 0.0145(5) 0.0141(5) 0.0219(6) -0.0091(4) 0.0005(4) -0.0007(4)
C6 0.0182(5) 0.0242(6) 0.0287(6) -0.0157(5) 0.0027(5) -0.0033(5)
C7 0.0248(6) 0.0204(6) 0.0196(6) -0.0072(5) -0.0003(5) -0.0084(5)
C8 0.0172(5) 0.0190(6) 0.0286(6) -0.0105(5) 0.0043(5) -0.0031(4)
C9 0.0189(5) 0.0148(6) 0.0310(7) -0.0089(5) -0.0034(5) 0.0008(4)
C10 0.0140(5) 0.0147(5) 0.0208(6) -0.0091(4) 0.0005(4) -0.0026(4)
C11 0.0205(5) 0.0193(6) 0.0185(5) -0.0083(5) -0.0016(4) -0.0051(4)
C12 0.0220(6) 0.0226(6) 0.0220(6) -0.0126(5) -0.0012(4) -0.0067(5)
C13 0.0184(5) 0.0141(5) 0.0254(6) -0.0114(5) 0.0026(4) -0.0036(4)
C14 0.0173(5) 0.0157(5) 0.0224(6) -0.0086(5) -0.0019(4) 0.0007(4)
C15 0.0168(5) 0.0171(6) 0.0222(6) -0.0107(5) -0.0036(4) -0.0007(4)

loop_
_atom_type_symbol
_atom_type_description
_atom_type_scat_dispersion_real
_atom_type_scat_dispersion_imag
_atom_type_scat_source
C C 0.0181 0.0091 'International Tables Vol C Tables 4.2.6.8 and 6.1.1.4'
H H 0.0000 0.0000 'International Tables Vol C Tables 4.2.6.8 and 6.1.1.4'
Cl Cl 0.3639 0.7018 'International Tables Vol C Tables 4.2.6.8 and 6.1.1.4'
N N 0.0311 0.0180 'International Tables Vol C Tables 4.2.6.8 and 6.1.1.4'
O O 0.0492 0.0322 'International Tables Vol C Tables 4.2.6.8 and 6.1.1.4'

loop_
_geom_angle_atom_site_label_1
_geom_angle_atom_site_label_2
_geom_angle_atom_site_label_3
_geom_angle
_geom_angle_site_symmetry_1
_geom_angle_site_symmetry_3
_geom_angle_publ_flag
C25 O2 N2 113.38(8) . . ?
O2 N2 C16 106.42(8) . . ?
O2 N2 C20 106.29(8) . . ?
C20 N2 C16 119.15(9) . . ?
N2 C16 C17 106.06(9) . . ?
N2 C16 C21 106.64(9) . . ?
N2 C16 C22 115.86(10) . . ?
C17 C16 C22 111.12(10) . . ?
C21 C16 C17 108.40(10) . . ?
C21 C16 C22 108.46(10) . . ?
C16 C17 H17A 108.9 . . ?
C16 C17 H17B 108.9 . . ?
H17A C17 H17B 107.7 . . ?
C18 C17 C16 113.40(10) . . ?
C18 C17 H17A 108.9 . . ?
C18 C17 H17B 108.9 . . ?
C17 C18 H18A 109.8 . . ?
C17 C18 H18B 109.8 . . ?
C17 C18 C19 109.36(10) . . ?
H18A C18 H18B 108.2 . . ?
C19 C18 H18A 109.8 . . ?
C19 C18 H18B 109.8 . . ?
C18 C19 H19A 109.0 . . ?
C18 C19 H19B 109.0 . . ?
C18 C19 C20 113.11(10) . . ?
H19A C19 H19B 107.8 . . ?
C20 C19 H19A 109.0 . . ?
C20 C19 H19B 109.0 . . ?
N2 C20 C19 106.15(9) . . ?
N2 C20 C23 106.42(10) . . ?
N2 C20 C24 115.74(10) . . ?
C19 C20 C24 111.01(10) . . ?
C23 C20 C19 108.66(10) . . ?
C23 C20 C24 108.58(11) . . ?
C16 C21 H21A 109.5 . . ?
C16 C21 H21B 109.5 . . ?
C16 C21 H21C 109.5 . . ?
H21A C21 H21B 109.5 . . ?
H21A C21 H21C 109.5 . . ?
H21B C21 H21C 109.5 . . ?
C16 C22 H22A 109.5 . . ?
C16 C22 H22B 109.5 . . ?
C16 C22 H22C 109.5 . . ?
H22A C22 H22B 109.5 . . ?
H22A C22 H22C 109.5 . . ?
H22B C22 H22C 109.5 . . ?
C20 C23 H23A 109.5 . . ?
C20 C23 H23B 109.5 . . ?
C20 C23 H23C 109.5 . . ?
H23A C23 H23B 109.5 . . ?
H23A C23 H23C 109.5 . . ?
H23B C23 H23C 109.5 . . ?
C20 C24 H24A 109.5 . . ?
C20 C24 H24B 109.5 . . ?
C20 C24 H24C 109.5 . . ?
H24A C24 H24B 109.5 . . ?
H24A C24 H24C 109.5 . . ?
H24B C24 H24C 109.5 . . ?
O2 C25 C26 114.52(10) . . ?
O2 C25 C30 125.09(10) . . ?
C30 C25 C26 120.40(11) . . ?
C25 C26 H26 120.0 . . ?
C27 C26 C25 119.99(11) . . ?
C27 C26 H26 120.0 . . ?
C26 C27 H27 120.3 . . ?
C28 C27 C26 119.35(11) . . ?
C28 C27 H27 120.3 . . ?
C27 C28 Cl2 119.16(9) . . ?
C27 C28 C29 121.27(11) . . ?
C29 C28 Cl2 119.55(10) . . ?
C28 C29 H29 120.3 . . ?
C28 C29 C30 119.49(11) . . ?
C30 C29 H29 120.3 . . ?
C25 C30 C29 119.49(11) . . ?
C25 C30 H30 120.3 . . ?
C29 C30 H30 120.3 . . ?
C10 O1 N1 113.29(8) . . ?
O1 N1 C1 106.40(8) . . ?
O1 N1 C5 107.01(8) . . ?
C5 N1 C1 119.06(9) . . ?
N1 C1 C2 105.71(9) . . ?
N1 C1 C6 106.68(9) . . ?
N1 C1 C7 116.16(9) . . ?
C2 C1 C7 110.71(9) . . ?
C6 C1 C2 109.16(10) . . ?
C6 C1 C7 108.19(10) . . ?
C1 C2 H2A 109.0 . . ?
C1 C2 H2B 109.0 . . ?
H2A C2 H2B 107.8 . . ?
C3 C2 C1 112.99(10) . . ?
C3 C2 H2A 109.0 . . ?
C3 C2 H2B 109.0 . . ?
C2 C3 H3A 109.6 . . ?
C2 C3 H3B 109.6 . . ?
C2 C3 C4 110.10(10) . . ?
H3A C3 H3B 108.2 . . ?
C4 C3 H3A 109.6 . . ?
C4 C3 H3B 109.6 . . ?
C3 C4 H4A 109.0 . . ?
C3 C4 H4B 109.0 . . ?
C3 C4 C5 112.98(10) . . ?
H4A C4 H4B 107.8 . . ?
C5 C4 H4A 109.0 . . ?
C5 C4 H4B 109.0 . . ?
N1 C5 C4 105.52(9) . . ?
N1 C5 C8 106.85(9) . . ?
N1 C5 C9 116.19(10) . . ?
C4 C5 C9 111.43(10) . . ?
C8 C5 C4 108.51(10) . . ?
C8 C5 C9 108.04(9) . . ?
C1 C6 H6A 109.5 . . ?
C1 C6 H6B 109.5 . . ?
C1 C6 H6C 109.5 . . ?
H6A C6 H6B 109.5 . . ?
H6A C6 H6C 109.5 . . ?
H6B C6 H6C 109.5 . . ?
C1 C7 H7A 109.5 . . ?
C1 C7 H7B 109.5 . . ?
C1 C7 H7C 109.5 . . ?
H7A C7 H7B 109.5 . . ?
H7A C7 H7C 109.5 . . ?
H7B C7 H7C 109.5 . . ?
C5 C8 H8A 109.5 . . ?
C5 C8 H8B 109.5 . . ?
C5 C8 H8C 109.5 . . ?
H8A C8 H8B 109.5 . . ?
H8A C8 H8C 109.5 . . ?
H8B C8 H8C 109.5 . . ?
C5 C9 H9A 109.5 . . ?
C5 C9 H9B 109.5 . . ?
C5 C9 H9C 109.5 . . ?
H9A C9 H9B 109.5 . . ?
H9A C9 H9C 109.5 . . ?
H9B C9 H9C 109.5 . . ?
O1 C10 C11 114.48(10) . . ?
O1 C10 C15 125.33(10) . . ?
C15 C10 C11 120.18(11) . . ?
C10 C11 H11 120.0 . . ?
C12 C11 C10 120.07(11) . . ?
C12 C11 H11 120.0 . . ?
C11 C12 H12 120.3 . . ?
C11 C12 C13 119.44(11) . . ?
C13 C12 H12 120.3 . . ?
C12 C13 Cl1 119.53(9) . . ?
C14 C13 Cl1 119.67(10) . . ?
C14 C13 C12 120.80(11) . . ?
C13 C14 H14 120.0 . . ?
C13 C14 C15 119.94(11) . . ?
C15 C14 H14 120.0 . . ?
C10 C15 C14 119.54(11) . . ?
C10 C15 H15 120.2 . . ?
C14 C15 H15 120.2 . . ?

loop_
_geom_bond_atom_site_label_1
_geom_bond_atom_site_label_2
_geom_bond_distance
_geom_bond_site_symmetry_2
_geom_bond_publ_flag
Cl2 C28 1.7440(12) . ?
O2 N2 1.4613(11) . ?
O2 C25 1.3736(14) . ?
N2 C16 1.4949(14) . ?
N2 C20 1.4897(14) . ?
C16 C17 1.5333(16) . ?
C16 C21 1.5270(16) . ?
C16 C22 1.5394(17) . ?
C17 H17A 0.9900 . ?
C17 H17B 0.9900 . ?
C17 C18 1.5223(17) . ?
C18 H18A 0.9900 . ?
C18 H18B 0.9900 . ?
C18 C19 1.5254(18) . ?
C19 H19A 0.9900 . ?
C19 H19B 0.9900 . ?
C19 C20 1.5353(16) . ?
C20 C23 1.5277(17) . ?
C20 C24 1.5355(18) . ?
C21 H21A 0.9800 . ?
C21 H21B 0.9800 . ?
C21 H21C 0.9800 . ?
C22 H22A 0.9800 . ?
C22 H22B 0.9800 . ?
C22 H22C 0.9800 . ?
C23 H23A 0.9800 . ?
C23 H23B 0.9800 . ?
C23 H23C 0.9800 . ?
C24 H24A 0.9800 . ?
C24 H24B 0.9800 . ?
C24 H24C 0.9800 . ?
C25 C26 1.3942(16) . ?
C25 C30 1.3874(17) . ?
C26 H26 0.9500 . ?
C26 C27 1.3849(17) . ?
C27 H27 0.9500 . ?
C27 C28 1.3812(18) . ?
C28 C29 1.3851(18) . ?
C29 H29 0.9500 . ?
C29 C30 1.3936(17) . ?
C30 H30 0.9500 . ?
Cl1 C13 1.7446(12) . ?
O1 N1 1.4578(12) . ?
O1 C10 1.3773(14) . ?
N1 C1 1.4935(14) . ?
N1 C5 1.4897(14) . ?
C1 C2 1.5355(15) . ?
C1 C6 1.5290(16) . ?
C1 C7 1.5387(16) . ?
C2 H2A 0.9900 . ?
C2 H2B 0.9900 . ?
C2 C3 1.5253(17) . ?
C3 H3A 0.9900 . ?
C3 H3B 0.9900 . ?
C3 C4 1.5264(17) . ?
C4 H4A 0.9900 . ?
C4 H4B 0.9900 . ?
C4 C5 1.5369(16) . ?
C5 C8 1.5308(16) . ?
C5 C9 1.5407(16) . ?
C6 H6A 0.9800 . ?
C6 H6B 0.9800 . ?
C6 H6C 0.9800 . ?
C7 H7A 0.9800 . ?
C7 H7B 0.9800 . ?
C7 H7C 0.9800 . ?
C8 H8A 0.9800 . ?
C8 H8B 0.9800 . ?
C8 H8C 0.9800 . ?
C9 H9A 0.9800 . ?
C9 H9B 0.9800 . ?
C9 H9C 0.9800 . ?
C10 C11 1.3949(16) . ?
C10 C15 1.3901(16) . ?
C11 H11 0.9500 . ?
C11 C12 1.3866(17) . ?
C12 H12 0.9500 . ?
C12 C13 1.3895(18) . ?
C13 C14 1.3819(17) . ?
C14 H14 0.9500 . ?
C14 C15 1.3935(17) . ?
C15 H15 0.9500 . ?

loop_
_geom_torsion_atom_site_label_1
_geom_torsion_atom_site_label_2
_geom_torsion_atom_site_label_3
_geom_torsion_atom_site_label_4
_geom_torsion
_geom_torsion_site_symmetry_1
_geom_torsion_site_symmetry_2
_geom_torsion_site_symmetry_3
_geom_torsion_site_symmetry_4
_geom_torsion_publ_flag
Cl2 C28 C29 C30 177.73(9) . . . . ?
O2 N2 C16 C17 176.48(8) . . . . ?
O2 N2 C16 C21 -68.13(11) . . . . ?
O2 N2 C16 C22 52.68(12) . . . . ?
O2 N2 C20 C19 -176.76(8) . . . . ?
O2 N2 C20 C23 67.61(11) . . . . ?
O2 N2 C20 C24 -53.11(12) . . . . ?
O2 C25 C26 C27 179.27(10) . . . . ?
O2 C25 C30 C29 -179.24(10) . . . . ?
N2 O2 C25 C26 -168.89(9) . . . . ?
N2 O2 C25 C30 11.23(15) . . . . ?
N2 C16 C17 C18 -53.70(13) . . . . ?
C16 N2 C20 C19 -56.74(13) . . . . ?
C16 N2 C20 C23 -172.37(10) . . . . ?
C16 N2 C20 C24 66.91(14) . . . . ?
C16 C17 C18 C19 56.41(14) . . . . ?
C17 C18 C19 C20 -56.43(14) . . . . ?
C18 C19 C20 N2 53.97(13) . . . . ?
C18 C19 C20 C23 168.08(11) . . . . ?
C18 C19 C20 C24 -72.58(13) . . . . ?
C20 N2 C16 C17 56.53(13) . . . . ?
C20 N2 C16 C21 171.93(10) . . . . ?
C20 N2 C16 C22 -67.26(13) . . . . ?
C21 C16 C17 C18 -167.89(10) . . . . ?
C22 C16 C17 C18 73.01(13) . . . . ?
C25 O2 N2 C16 109.97(9) . . . . ?
C25 O2 N2 C20 -122.06(9) . . . . ?
C25 C26 C27 C28 -0.01(18) . . . . ?
C26 C25 C30 C29 0.89(17) . . . . ?
C26 C27 C28 Cl2 -177.69(9) . . . . ?
C26 C27 C28 C29 0.82(18) . . . . ?
C27 C28 C29 C30 -0.78(18) . . . . ?
C28 C29 C30 C25 -0.09(18) . . . . ?
C30 C25 C26 C27 -0.85(17) . . . . ?
Cl1 C13 C14 C15 178.14(9) . . . . ?
O1 N1 C1 C2 -179.32(8) . . . . ?
O1 N1 C1 C6 64.56(11) . . . . ?
O1 N1 C1 C7 -56.12(12) . . . . ?
O1 N1 C5 C4 179.13(8) . . . . ?
O1 N1 C5 C8 -65.51(11) . . . . ?
O1 N1 C5 C9 55.12(12) . . . . ?
O1 C10 C11 C12 177.92(10) . . . . ?
O1 C10 C15 C14 -177.67(10) . . . . ?
N1 O1 C10 C11 -179.79(9) . . . . ?
N1 O1 C10 C15 -0.48(15) . . . . ?
N1 C1 C2 C3 53.69(12) . . . . ?
C1 N1 C5 C4 58.60(12) . . . . ?
C1 N1 C5 C8 173.96(9) . . . . ?
C1 N1 C5 C9 -65.40(13) . . . . ?
C1 C2 C3 C4 -55.57(13) . . . . ?
C2 C3 C4 C5 55.80(14) . . . . ?
C3 C4 C5 N1 -54.08(13) . . . . ?
C3 C4 C5 C8 -168.30(10) . . . . ?
C3 C4 C5 C9 72.87(13) . . . . ?
C5 N1 C1 C2 -58.49(12) . . . . ?
C5 N1 C1 C6 -174.61(9) . . . . ?
C5 N1 C1 C7 64.71(13) . . . . ?
C6 C1 C2 C3 168.11(10) . . . . ?
C7 C1 C2 C3 -72.90(12) . . . . ?
C10 O1 N1 C1 -118.88(9) . . . . ?
C10 O1 N1 C5 112.83(10) . . . . ?
C10 C11 C12 C13 0.12(18) . . . . ?
C11 C10 C15 C14 1.61(17) . . . . ?
C11 C12 C13 Cl1 -177.96(9) . . . . ?
C11 C12 C13 C14 1.01(18) . . . . ?
C12 C13 C14 C15 -0.82(18) . . . . ?
C13 C14 C15 C10 -0.49(17) . . . . ?
C15 C10 C11 C12 -1.43(17) . . . . ?
